data_1562765
loop_
_publ_author_name
'Li, Na'
'Guo, Hui-Lin'
'Hu, Huai-Ming'
'Song, Juan'
'Xu, Bing'
'Yang, Meng-Lin'
'Dong, Fa-Xin'
'Xue, Gang-Lin'

_publ_section_title
;
 Hydrothermal syntheses, crystal structures and luminescence properties of
 zinc(II) and cadmium(II) coordination polymers based on bifunctional
 3,2&#x2032;:6&#x2032;,3&#x2032;&#x2032;-terpyridine-4&#x2032;-carboxylic
 acid
;
_journal_name_full 'Journal of Solid State Chemistry'
_journal_page_first 416
_journal_page_last 423
_journal_paper_doi 10.1016/j.jssc.2012.10.028
_journal_volume 198
_journal_year 2013
_chemical_formula_sum 'C25 H13 N3 O9.5 Zn2'
_chemical_formula_weight 638.12
_space_group_IT_number 2
_space_group_name_Hall '-P 1'
_space_group_name_H-M_alt 'P -1'
_symmetry_cell_setting triclinic
_symmetry_space_group_name_H-M 'P -1'
_atom_sites_solution_hydrogens geom
_atom_sites_solution_primary direct
_atom_sites_solution_secondary difmap
_audit_creation_method SHELXL-97
_cell_angle_alpha 95.031(2)
_cell_angle_beta 93.761(2)
_cell_angle_gamma 99.255(2)
_cell_formula_units_Z 2
_cell_length_a 8.0055(11)
_cell_length_b 10.1466(13)
_cell_length_c 14.3813(19)
_cell_measurement_reflns_used 3524
_cell_measurement_temperature 296(2)
_cell_measurement_theta_max 25.10
_cell_measurement_theta_min 1.96
_cell_volume 1144.7(3)
_computing_structure_refinement 'SHELXL-97 (Sheldrick, 1997)'
_computing_structure_solution 'SHELXS-97 (Sheldrick, 1990)'
_diffrn_ambient_temperature 296(2)
_diffrn_measured_fraction_theta_full 0.990
_diffrn_measured_fraction_theta_max 0.990
_diffrn_radiation_monochromator graphite
_diffrn_radiation_source 'fine-focus sealed tube'
_diffrn_radiation_type MoK\a
_diffrn_radiation_wavelength 0.71073
_diffrn_reflns_av_R_equivalents 0.0284
_diffrn_reflns_av_sigmaI/netI 0.0618
_diffrn_reflns_limit_h_max 7
_diffrn_reflns_limit_h_min -9
_diffrn_reflns_limit_k_max 11
_diffrn_reflns_limit_k_min -12
_diffrn_reflns_limit_l_max 17
_diffrn_reflns_limit_l_min -14
_diffrn_reflns_number 5818
_diffrn_reflns_theta_full 25.05
_diffrn_reflns_theta_max 25.05
_diffrn_reflns_theta_min 1.43
_exptl_absorpt_coefficient_mu 2.163
_exptl_absorpt_correction_T_max 0.9019
_exptl_absorpt_correction_T_min 0.7973
_exptl_absorpt_correction_type multi-scan
_exptl_absorpt_process_details SADABS
_exptl_crystal_colour pink
_exptl_crystal_density_diffrn 1.851
_exptl_crystal_density_method 'not measured'
_exptl_crystal_description block
_exptl_crystal_F_000 640
_exptl_crystal_size_max 0.27
_exptl_crystal_size_mid 0.19
_exptl_crystal_size_min 0.12
_refine_diff_density_max 1.768
_refine_diff_density_min -1.191
_refine_diff_density_rms 0.109
_refine_ls_extinction_method none
_refine_ls_goodness_of_fit_ref 1.716
_refine_ls_hydrogen_treatment constr
_refine_ls_matrix_type full
_refine_ls_number_parameters 361
_refine_ls_number_reflns 4017
_refine_ls_number_restraints 1
_refine_ls_restrained_S_all 1.728
_refine_ls_R_factor_all 0.0847
_refine_ls_R_factor_gt 0.0661
_refine_ls_shift/su_max 0.001
_refine_ls_shift/su_mean 0.000
_refine_ls_structure_factor_coef Fsqd
_refine_ls_weighting_details 'calc w=1/[\s^2^(Fo^2^)+(0.0000P)^2^+0.0000P] where P=(Fo^2^+2Fc^2^)/3'
_refine_ls_weighting_scheme calc
_refine_ls_wR_factor_gt 0.0849
_refine_ls_wR_factor_ref 0.0884
_reflns_number_gt 3144
_reflns_number_total 4017
_reflns_threshold_expression >2sigma(I)
_cod_data_source_file JSSC-2013-198-416.cif
_cod_data_source_block nw0804
_cod_depositor_comments
;
The following automatic conversions were performed:

data item '_refine_ls_hydrogen_treatment' value 'CONSTR' was changed
to 'constr' in accordance with the built-in table derived from the
CIF Core dictionary named 'cif_core.dic' version 2.4.5 last updated
on 2014-11-21.

Automatic conversion script
Id: cif_fix_values 8369 2020-08-20 11:38:08Z andrius 
;
_cod_original_sg_symbol_H-M P-1
_cod_original_formula_sum 'C25 H13 N3 O9.50 Zn2'
_cod_database_code 1562765

loop_
_symmetry_equiv_pos_as_xyz
'x, y, z'
'-x, -y, -z'

loop_
_atom_site_label
_atom_site_type_symbol
_atom_site_fract_x
_atom_site_fract_y
_atom_site_fract_z
_atom_site_U_iso_or_equiv
_atom_site_adp_type
_atom_site_occupancy
_atom_site_symmetry_multiplicity
_atom_site_calc_flag
_atom_site_refinement_flags
_atom_site_disorder_assembly
_atom_site_disorder_group
Zn1 Zn 0.92002(10) 1.11882(7) 0.30077(5) 0.0380(2) Uani 1 1 d . . .
Zn2 Zn 0.57781(9) 1.28953(6) 0.26766(5) 0.0332(2) Uani 1 1 d U . .
N1 N 0.9784(6) 0.9287(4) 0.2881(3) 0.0306(12) Uani 1 1 d . . .
N2 N 1.1879(6) 0.5840(4) 0.1025(3) 0.0303(12) Uani 1 1 d . . .
N3 N 1.4379(6) 0.2725(4) 0.1356(3) 0.0323(12) Uani 1 1 d . . .
O1 O 1.1831(5) 0.7271(4) -0.2242(3) 0.0371(11) Uani 1 1 d . . .
O2 O 1.0274(6) 0.8540(4) -0.1515(3) 0.0616(15) Uani 1 1 d . . .
O3 O 0.8093(5) 1.1121(3) 0.4208(2) 0.0309(10) Uani 1 1 d . . .
O5 O 0.5433(5) 0.8811(3) 0.6862(3) 0.0325(10) Uani 1 1 d . . .
O6 O 0.3765(6) 0.9888(4) 0.7703(3) 0.0487(13) Uani 1 1 d . . .
O7 O 0.3595(5) 1.4734(4) 0.7403(3) 0.0481(12) Uani 1 1 d . . .
O8 O 0.5500(6) 1.5808(4) 0.6589(3) 0.0483(13) Uani 1 1 d . . .
O9 O 1.1555(6) 1.2152(4) 0.3555(3) 0.0689(15) Uani 1 1 d . . .
C1 C 1.0403(7) 0.8808(5) 0.2098(4) 0.0320(15) Uani 1 1 d . . .
H1 H 1.0671 0.9388 0.1644 0.038 Uiso 1 1 calc R . .
C2 C 1.0661(7) 0.7484(5) 0.1934(4) 0.0273(14) Uani 1 1 d . . .
C3 C 1.0300(7) 0.6652(6) 0.2642(4) 0.0324(15) Uani 1 1 d . . .
H3 H 1.0476 0.5766 0.2572 0.039 Uiso 1 1 calc R . .
C4 C 0.9681(7) 0.7152(6) 0.3444(4) 0.0348(16) Uani 1 1 d . . .
H4 H 0.9422 0.6604 0.3918 0.042 Uiso 1 1 calc R . .
C5 C 0.9450(7) 0.8453(6) 0.3540(4) 0.0332(15) Uani 1 1 d . . .
H5 H 0.9039 0.8778 0.4089 0.040 Uiso 1 1 calc R . .
C6 C 1.1235(7) 0.6977(5) 0.1032(4) 0.0247(14) Uani 1 1 d . . .
C7 C 1.1019(7) 0.7582(5) 0.0210(4) 0.0325(15) Uani 1 1 d . . .
H7 H 1.0586 0.8379 0.0223 0.039 Uiso 1 1 calc R . .
C8 C 1.1447(7) 0.7000(5) -0.0621(4) 0.0275(14) Uani 1 1 d . . .
C9 C 1.2084(7) 0.5817(5) -0.0617(4) 0.0277(14) Uani 1 1 d . . .
H9A H 1.2361 0.5390 -0.1171 0.033 Uiso 1 1 calc R . .
C10 C 1.2304(7) 0.5275(5) 0.0213(4) 0.0250(13) Uani 1 1 d . . .
C11 C 1.3642(7) 0.3768(5) 0.1172(4) 0.0304(15) Uani 1 1 d . . .
H11 H 1.3517 0.4372 0.1677 0.036 Uiso 1 1 calc R . .
C12 C 1.3052(7) 0.4028(5) 0.0306(4) 0.0244(13) Uani 1 1 d . . .
C13 C 1.3234(7) 0.3128(5) -0.0450(4) 0.0317(15) Uani 1 1 d . . .
H13 H 1.2896 0.3279 -0.1057 0.038 Uiso 1 1 calc R . .
C14 C 1.3935(8) 0.1997(5) -0.0278(4) 0.0379(16) Uani 1 1 d . . .
H14 H 1.4021 0.1354 -0.0767 0.046 Uiso 1 1 calc R . .
C15 C 1.4497(7) 0.1838(5) 0.0620(4) 0.0326(15) Uani 1 1 d . . .
H15 H 1.4981 0.1084 0.0725 0.039 Uiso 1 1 calc R . .
C16 C 1.1167(8) 0.7656(6) -0.1509(4) 0.0347(16) Uani 1 1 d . . .
C17 C 0.7556(8) 1.2157(6) 0.4508(4) 0.0350(16) Uani 1 1 d . . .
C18 C 0.6611(7) 1.2182(5) 0.5357(3) 0.0212(13) Uani 1 1 d . . .
C19 C 0.6268(7) 1.1056(5) 0.5837(4) 0.0246(14) Uani 1 1 d . . .
H19 H 0.6648 1.0271 0.5629 0.030 Uiso 1 1 calc R . .
C20 C 0.5361(7) 1.1093(5) 0.6629(3) 0.0203(13) Uani 1 1 d . . .
C21 C 0.4819(7) 0.9856(5) 0.7108(4) 0.0284(14) Uani 1 1 d . . .
C22 C 0.4832(7) 1.2275(5) 0.6940(4) 0.0271(14) Uani 1 1 d . . .
H22 H 0.4215 1.2302 0.7465 0.032 Uiso 1 1 calc R . .
C23 C 0.5210(7) 1.3431(5) 0.6479(4) 0.0233(13) Uani 1 1 d . . .
C24 C 0.6068(7) 1.3356(5) 0.5684(4) 0.0256(14) Uani 1 1 d . . .
H24 H 0.6289 1.4109 0.5358 0.031 Uiso 1 1 calc R . .
C25 C 0.4709(8) 1.4726(6) 0.6841(4) 0.0333(15) Uani 1 1 d . . .
O10 O 0.0674(14) 0.4398(10) 0.4487(8) 0.094(4) Uani 0.50 1 d P . .
O4 O 0.7629(6) 1.3165(4) 0.4047(3) 0.0608(13) Uani 1 1 d U . .

loop_
_atom_site_aniso_label
_atom_site_aniso_U_11
_atom_site_aniso_U_22
_atom_site_aniso_U_33
_atom_site_aniso_U_23
_atom_site_aniso_U_13
_atom_site_aniso_U_12
Zn1 0.0567(6) 0.0357(4) 0.0316(5) 0.0121(3) 0.0231(4) 0.0256(4)
Zn2 0.0520(5) 0.0239(4) 0.0315(4) 0.0104(3) 0.0199(4) 0.0194(4)
N1 0.039(3) 0.033(3) 0.024(3) 0.003(2) 0.012(2) 0.015(2)
N2 0.038(3) 0.027(3) 0.031(3) 0.004(2) 0.008(2) 0.016(2)
N3 0.042(3) 0.029(3) 0.032(3) 0.007(2) 0.010(2) 0.019(3)
O1 0.052(3) 0.042(3) 0.020(2) 0.009(2) 0.008(2) 0.012(2)
O2 0.088(4) 0.055(3) 0.058(3) 0.033(3) 0.023(3) 0.042(3)
O3 0.040(3) 0.027(2) 0.030(2) 0.0013(18) 0.0151(19) 0.014(2)
O5 0.044(3) 0.021(2) 0.038(3) 0.0133(19) 0.010(2) 0.0110(19)
O6 0.081(4) 0.036(3) 0.036(3) 0.016(2) 0.033(3) 0.014(2)
O7 0.044(3) 0.048(3) 0.053(3) -0.016(2) 0.019(2) 0.015(2)
O8 0.093(4) 0.019(2) 0.040(3) 0.007(2) 0.019(3) 0.022(2)
O9 0.054(4) 0.069(3) 0.081(4) 0.003(3) 0.025(3) -0.002(3)
C1 0.042(4) 0.034(4) 0.025(3) 0.004(3) 0.010(3) 0.020(3)
C2 0.029(4) 0.025(3) 0.029(4) -0.003(3) 0.001(3) 0.013(3)
C3 0.043(4) 0.025(3) 0.032(4) 0.003(3) 0.004(3) 0.016(3)
C4 0.048(4) 0.033(4) 0.027(4) 0.013(3) 0.002(3) 0.010(3)
C5 0.041(4) 0.046(4) 0.017(3) 0.005(3) 0.008(3) 0.018(3)
C6 0.030(4) 0.021(3) 0.025(3) 0.002(3) 0.006(3) 0.011(3)
C7 0.038(4) 0.024(3) 0.039(4) 0.005(3) 0.002(3) 0.016(3)
C8 0.034(4) 0.028(3) 0.024(3) 0.007(3) 0.004(3) 0.011(3)
C9 0.033(4) 0.023(3) 0.029(4) 0.002(3) 0.009(3) 0.009(3)
C10 0.028(4) 0.021(3) 0.028(4) 0.004(3) 0.007(3) 0.005(3)
C11 0.039(4) 0.028(3) 0.029(4) 0.003(3) 0.007(3) 0.018(3)
C12 0.025(3) 0.019(3) 0.032(4) 0.006(3) 0.008(3) 0.009(3)
C13 0.039(4) 0.033(3) 0.025(4) 0.002(3) 0.003(3) 0.015(3)
C14 0.054(5) 0.029(4) 0.032(4) -0.005(3) 0.005(3) 0.017(3)
C15 0.044(4) 0.024(3) 0.035(4) 0.007(3) 0.009(3) 0.016(3)
C16 0.040(4) 0.020(3) 0.045(4) 0.014(3) -0.001(3) 0.002(3)
C17 0.058(5) 0.036(4) 0.023(4) 0.019(3) 0.019(3) 0.027(3)
C18 0.033(4) 0.015(3) 0.017(3) 0.002(2) 0.011(3) 0.005(3)
C19 0.033(4) 0.017(3) 0.026(3) -0.002(3) 0.004(3) 0.013(3)
C20 0.025(3) 0.020(3) 0.019(3) 0.002(2) 0.004(3) 0.008(3)
C21 0.033(4) 0.026(3) 0.028(4) 0.004(3) 0.006(3) 0.007(3)
C22 0.033(4) 0.028(3) 0.022(3) 0.005(3) 0.010(3) 0.008(3)
C23 0.032(4) 0.023(3) 0.019(3) 0.001(3) 0.008(3) 0.013(3)
C24 0.033(4) 0.019(3) 0.026(3) 0.008(3) 0.001(3) 0.006(3)
C25 0.044(4) 0.035(4) 0.023(4) -0.004(3) -0.002(3) 0.020(3)
O10 0.101(10) 0.067(7) 0.120(10) 0.021(7) 0.009(7) 0.020(7)
O4 0.107(4) 0.058(3) 0.024(2) 0.010(2) 0.0146(16) 0.025(3)

loop_
_atom_type_symbol
_atom_type_description
_atom_type_scat_dispersion_real
_atom_type_scat_dispersion_imag
_atom_type_scat_source
C C 0.0033 0.0016 'International Tables Vol C Tables 4.2.6.8 and 6.1.1.4'
H H 0.0000 0.0000 'International Tables Vol C Tables 4.2.6.8 and 6.1.1.4'
N N 0.0061 0.0033 'International Tables Vol C Tables 4.2.6.8 and 6.1.1.4'
O O 0.0106 0.0060 'International Tables Vol C Tables 4.2.6.8 and 6.1.1.4'
Zn Zn 0.2839 1.4301 'International Tables Vol C Tables 4.2.6.8 and 6.1.1.4'

loop_
_geom_angle_atom_site_label_1
_geom_angle_atom_site_label_2
_geom_angle_atom_site_label_3
_geom_angle
_geom_angle_site_symmetry_1
_geom_angle_site_symmetry_3
O3 Zn1 O9 97.45(17) . .
O3 Zn1 N1 98.99(16) . .
O9 Zn1 N1 96.68(18) . .
O3 Zn1 O1 106.75(14) . 2_775
O9 Zn1 O1 103.62(17) . 2_775
N1 Zn1 O1 144.50(16) . 2_775
O3 Zn1 O2 162.97(16) . 2_775
O9 Zn1 O2 94.56(18) . 2_775
N1 Zn1 O2 91.53(17) . 2_775
O1 Zn1 O2 58.42(14) 2_775 2_775
O3 Zn1 C16 135.70(18) . 2_775
O9 Zn1 C16 101.25(18) . 2_775
N1 Zn1 C16 117.99(19) . 2_775
O1 Zn1 C16 29.68(15) 2_775 2_775
O2 Zn1 C16 28.76(16) 2_775 2_775
O5 Zn2 O8 96.45(16) 2_676 2_686
O5 Zn2 O1 113.42(14) 2_676 2_775
O8 Zn2 O1 141.83(17) 2_686 2_775
O5 Zn2 N3 97.53(16) 2_676 1_465
O8 Zn2 N3 99.17(17) 2_686 1_465
O1 Zn2 N3 99.81(16) 2_775 1_465
O5 Zn2 O4 87.62(15) 2_676 .
O8 Zn2 O4 84.85(16) 2_686 .
O1 Zn2 O4 73.73(16) 2_775 .
N3 Zn2 O4 173.02(18) 1_465 .
O5 Zn2 O7 154.93(14) 2_676 2_686
O8 Zn2 O7 58.50(14) 2_686 2_686
O1 Zn2 O7 89.27(14) 2_775 2_686
N3 Zn2 O7 88.42(15) 1_465 2_686
O4 Zn2 O7 88.86(15) . 2_686
O5 Zn2 C25 126.03(19) 2_676 2_686
O8 Zn2 C25 29.61(16) 2_686 2_686
O1 Zn2 C25 115.73(19) 2_775 2_686
N3 Zn2 C25 94.89(17) 1_465 2_686
O4 Zn2 C25 85.78(17) . 2_686
O7 Zn2 C25 28.91(15) 2_686 2_686
C5 N1 C1 117.7(5) . .
C5 N1 Zn1 121.4(4) . .
C1 N1 Zn1 120.7(4) . .
C6 N2 C10 119.4(5) . .
C11 N3 C15 116.3(5) . .
C11 N3 Zn2 116.0(4) . 1_645
C15 N3 Zn2 125.8(4) . 1_645
C16 O1 Zn2 139.0(4) . 2_775
C16 O1 Zn1 90.3(3) . 2_775
Zn2 O1 Zn1 108.76(16) 2_775 2_775
C16 O2 Zn1 90.1(4) . 2_775
C17 O3 Zn1 116.6(3) . .
C21 O5 Zn2 114.2(3) . 2_676
C25 O7 Zn2 82.6(4) . 2_686
C25 O8 Zn2 97.3(4) . 2_686
N1 C1 C2 123.2(5) . .
N1 C1 H1 118.4 . .
C2 C1 H1 118.4 . .
C3 C2 C1 117.1(5) . .
C3 C2 C6 121.7(5) . .
C1 C2 C6 121.2(5) . .
C4 C3 C2 119.4(5) . .
C4 C3 H3 120.3 . .
C2 C3 H3 120.3 . .
C5 C4 C3 119.5(5) . .
C5 C4 H4 120.3 . .
C3 C4 H4 120.3 . .
N1 C5 C4 123.1(5) . .
N1 C5 H5 118.5 . .
C4 C5 H5 118.5 . .
N2 C6 C7 120.5(5) . .
N2 C6 C2 116.6(5) . .
C7 C6 C2 122.8(5) . .
C8 C7 C6 120.1(5) . .
C8 C7 H7 120.0 . .
C6 C7 H7 120.0 . .
C7 C8 C9 118.5(5) . .
C7 C8 C16 119.2(5) . .
C9 C8 C16 122.3(5) . .
C10 C9 C8 119.3(5) . .
C10 C9 H9A 120.4 . .
C8 C9 H9A 120.4 . .
N2 C10 C9 122.2(5) . .
N2 C10 C12 114.0(5) . .
C9 C10 C12 123.8(5) . .
N3 C11 C12 125.6(5) . .
N3 C11 H11 117.2 . .
C12 C11 H11 117.2 . .
C11 C12 C13 117.4(5) . .
C11 C12 C10 119.1(5) . .
C13 C12 C10 123.5(5) . .
C12 C13 C14 118.4(5) . .
C12 C13 H13 120.8 . .
C14 C13 H13 120.8 . .
C15 C14 C13 119.3(5) . .
C15 C14 H14 120.3 . .
C13 C14 H14 120.3 . .
N3 C15 C14 122.8(5) . .
N3 C15 H15 118.6 . .
C14 C15 H15 118.6 . .
O2 C16 O1 121.1(6) . .
O2 C16 C8 119.5(6) . .
O1 C16 C8 119.4(5) . .
O2 C16 Zn1 61.1(3) . 2_775
O1 C16 Zn1 60.0(3) . 2_775
C8 C16 Zn1 178.0(4) . 2_775
O3 C17 O4 121.6(5) . .
O3 C17 C18 120.9(5) . .
O4 C17 C18 117.0(5) . .
C19 C18 C24 119.3(5) . .
C19 C18 C17 121.2(5) . .
C24 C18 C17 119.5(5) . .
C18 C19 C20 120.4(5) . .
C18 C19 H19 119.8 . .
C20 C19 H19 119.8 . .
C22 C20 C19 119.2(5) . .
C22 C20 C21 119.0(5) . .
C19 C20 C21 121.7(5) . .
O6 C21 O5 123.2(5) . .
O6 C21 C20 118.9(5) . .
O5 C21 C20 117.8(5) . .
C20 C22 C23 121.1(5) . .
C20 C22 H22 119.4 . .
C23 C22 H22 119.4 . .
C24 C23 C22 118.5(5) . .
C24 C23 C25 120.3(5) . .
C22 C23 C25 121.2(5) . .
C23 C24 C18 121.4(5) . .
C23 C24 H24 119.3 . .
C18 C24 H24 119.3 . .
O7 C25 O8 121.5(5) . .
O7 C25 C23 120.2(6) . .
O8 C25 C23 118.2(5) . .
O7 C25 Zn2 68.5(3) . 2_686
O8 C25 Zn2 53.1(3) . 2_686
C23 C25 Zn2 171.3(5) . 2_686
C17 O4 Zn2 115.7(4) . .

loop_
_geom_bond_atom_site_label_1
_geom_bond_atom_site_label_2
_geom_bond_distance
_geom_bond_site_symmetry_2
Zn1 O3 1.993(3) .
Zn1 O9 2.051(5) .
Zn1 N1 2.053(4) .
Zn1 O1 2.221(4) 2_775
Zn1 O2 2.246(4) 2_775
Zn1 C16 2.565(6) 2_775
Zn2 O5 2.031(3) 2_676
Zn2 O8 2.055(4) 2_686
Zn2 O1 2.080(4) 2_775
Zn2 N3 2.119(5) 1_465
Zn2 O4 2.356(5) .
Zn2 O7 2.392(4) 2_686
Zn2 C25 2.550(6) 2_686
N1 C5 1.337(6) .
N1 C1 1.342(6) .
N2 C6 1.337(6) .
N2 C10 1.343(6) .
N3 C11 1.329(6) .
N3 C15 1.347(6) .
N3 Zn2 2.119(5) 1_645
O1 C16 1.270(7) .
O1 Zn2 2.080(4) 2_775
O1 Zn1 2.221(4) 2_775
O2 C16 1.234(6) .
O2 Zn1 2.246(4) 2_775
O3 C17 1.251(6) .
O5 C21 1.271(6) .
O5 Zn2 2.031(3) 2_676
O6 C21 1.242(6) .
O7 C25 1.243(7) .
O7 Zn2 2.392(4) 2_686
O8 C25 1.270(7) .
O8 Zn2 2.055(4) 2_686
C1 C2 1.394(6) .
C1 H1 0.9300 .
C2 C3 1.394(7) .
C2 C6 1.482(7) .
C3 C4 1.373(7) .
C3 H3 0.9300 .
C4 C5 1.359(7) .
C4 H4 0.9300 .
C5 H5 0.9300 .
C6 C7 1.392(7) .
C7 C8 1.375(7) .
C7 H7 0.9300 .
C8 C9 1.378(6) .
C8 C16 1.511(7) .
C9 C10 1.369(6) .
C9 H9A 0.9300 .
C10 C12 1.497(7) .
C11 C12 1.366(7) .
C11 H11 0.9300 .
C12 C13 1.388(7) .
C13 C14 1.390(7) .
C13 H13 0.9300 .
C14 C15 1.371(7) .
C14 H14 0.9300 .
C15 H15 0.9300 .
C16 Zn1 2.565(6) 2_775
C17 O4 1.262(6) .
C17 C18 1.479(7) .
C18 C19 1.385(6) .
C18 C24 1.387(6) .
C19 C20 1.390(6) .
C19 H19 0.9300 .
C20 C22 1.382(6) .
C20 C21 1.502(7) .
C22 C23 1.398(6) .
C22 H22 0.9300 .
C23 C24 1.375(7) .
C23 C25 1.495(7) .
C24 H24 0.9300 .
C25 Zn2 2.550(6) 2_686
